data_7053397
loop_
_publ_author_name
'Saplinova, Tatyana'
'Lehnert, Christian'
'B\"ohme, Uwe'
'Wagler, J\"org'
'Kroke, Edwin'

_publ_section_title
;
 Melem- and melamine-derived iminophosphoranes
;
_journal_issue 9
_journal_name_full 'New Journal of Chemistry'
_journal_page_first 1893
_journal_paper_doi 10.1039/b9nj00621d
_journal_volume 34
_journal_year 2010
_chemical_formula_moiety 'C39 H33 N6 P2, C6 H16 N, 1.5(C6 H4 Cl2), 2(Br)'
_chemical_formula_sum 'C54 H55 Br2 Cl3 N7 P2'
_chemical_formula_weight 1130.16
_chemical_name_systematic
;
?
;
_space_group_IT_number 2
_symmetry_cell_setting triclinic
_symmetry_space_group_name_Hall '-P 1'
_symmetry_space_group_name_H-M 'P -1'
_atom_sites_solution_hydrogens geom
_atom_sites_solution_primary direct
_atom_sites_solution_secondary difmap
_audit_creation_method SHELXL-97
_cell_angle_alpha 103.179(2)
_cell_angle_beta 96.281(2)
_cell_angle_gamma 112.2370(10)
_cell_formula_units_Z 2
_cell_length_a 14.0193(5)
_cell_length_b 14.1055(6)
_cell_length_c 15.1516(6)
_cell_measurement_reflns_used 7252
_cell_measurement_temperature 100(2)
_cell_measurement_theta_max 25.72
_cell_measurement_theta_min 2.73
_cell_volume 2635.91(19)
_computing_cell_refinement 'Bruker SMART'
_computing_data_collection 'Bruker SMART'
_computing_data_reduction 'Bruker SAINT'
_computing_molecular_graphics 'ORTEP32 (Farugia)'
_computing_publication_material 'Ciftab (Sheldrick)'
_computing_structure_refinement 'SHELXL-97 (Sheldrick, 1997)'
_computing_structure_solution 'SHELXS-97 (Sheldrick, 1990)'
_diffrn_ambient_temperature 100(2)
_diffrn_measured_fraction_theta_full 0.949
_diffrn_measured_fraction_theta_max 0.949
_diffrn_measurement_device_type 'CCD area detector'
_diffrn_measurement_method 'phi and omega scans'
_diffrn_radiation_monochromator graphite
_diffrn_radiation_source 'fine-focus sealed tube'
_diffrn_radiation_type MoK\a
_diffrn_radiation_wavelength 0.71073
_diffrn_reflns_av_R_equivalents 0.0371
_diffrn_reflns_av_sigmaI/netI 0.0510
_diffrn_reflns_limit_h_max 15
_diffrn_reflns_limit_h_min -17
_diffrn_reflns_limit_k_max 17
_diffrn_reflns_limit_k_min -17
_diffrn_reflns_limit_l_max 18
_diffrn_reflns_limit_l_min -16
_diffrn_reflns_number 29620
_diffrn_reflns_theta_full 26.00
_diffrn_reflns_theta_max 26.00
_diffrn_reflns_theta_min 2.17
_exptl_absorpt_coefficient_mu 1.794
_exptl_absorpt_correction_T_max 0.8410
_exptl_absorpt_correction_T_min 0.6886
_exptl_absorpt_correction_type multi-scan
_exptl_absorpt_process_details SADABS
_exptl_crystal_colour colorless
_exptl_crystal_density_diffrn 1.424
_exptl_crystal_density_method 'not measured'
_exptl_crystal_description polyhedron
_exptl_crystal_F_000 1158
_exptl_crystal_size_max 0.35
_exptl_crystal_size_mid 0.20
_exptl_crystal_size_min 0.10
_refine_diff_density_max 0.488
_refine_diff_density_min -0.661
_refine_diff_density_rms 0.069
_refine_ls_extinction_method none
_refine_ls_goodness_of_fit_ref 1.062
_refine_ls_hydrogen_treatment mixed
_refine_ls_matrix_type full
_refine_ls_number_parameters 638
_refine_ls_number_reflns 9842
_refine_ls_number_restraints 21
_refine_ls_restrained_S_all 1.062
_refine_ls_R_factor_all 0.0628
_refine_ls_R_factor_gt 0.0357
_refine_ls_shift/su_max 0.003
_refine_ls_shift/su_mean 0.000
_refine_ls_structure_factor_coef Fsqd
_refine_ls_weighting_details 'calc w=1/[\s^2^(Fo^2^)+(0.0376P)^2^+0.4182P] where P=(Fo^2^+2Fc^2^)/3'
_refine_ls_weighting_scheme calc
_refine_ls_wR_factor_gt 0.0770
_refine_ls_wR_factor_ref 0.0825
_reflns_number_gt 7282
_reflns_number_total 9842
_reflns_threshold_expression >2sigma(I)
_cod_data_source_file b9nj00621d.txt
_cod_data_source_block jw_ts01101
_cod_original_cell_volume 2635.91(18)
_cod_original_sg_symbol_Hall -P1
_cod_original_sg_symbol_H-M P-1
_cod_database_code 7053397

loop_
_symmetry_equiv_pos_as_xyz
'x, y, z'
'-x, -y, -z'

loop_
_atom_site_label
_atom_site_type_symbol
_atom_site_fract_x
_atom_site_fract_y
_atom_site_fract_z
_atom_site_U_iso_or_equiv
_atom_site_adp_type
_atom_site_occupancy
_atom_site_symmetry_multiplicity
_atom_site_calc_flag
_atom_site_refinement_flags
_atom_site_disorder_assembly
_atom_site_disorder_group
Br1 Br 0.70925(2) 0.15535(2) 0.316490(19) 0.02582(9) Uani 1 1 d . . .
Br2 Br 0.93600(2) 0.82176(2) 0.02842(2) 0.02527(11) Uani 0.9680(8) 1 d P A 1
Br2A Br 0.9160(7) 0.8594(8) 0.0780(8) 0.02527(11) Uani 0.0320(8) 1 d P A 2
P2 P 0.30354(5) -0.13979(5) 0.31115(5) 0.01464(15) Uani 1 1 d . . .
P1 P 0.51628(5) 0.32803(5) 0.12029(5) 0.01442(15) Uani 1 1 d . . .
N1 N 0.44960(17) 0.10645(17) 0.23543(15) 0.0151(5) Uani 1 1 d . . .
H1N H 0.500(2) 0.116(2) 0.2624(19) 0.018 Uiso 1 1 d . . .
N2 N 0.26854(16) -0.00704(16) 0.19234(14) 0.0147(5) Uani 1 1 d . . .
N3 N 0.34088(16) 0.14860(16) 0.13814(14) 0.0138(5) Uani 1 1 d . . .
N4 N 0.52386(16) 0.25375(16) 0.18453(15) 0.0162(5) Uani 1 1 d . . .
N5 N 0.38933(16) -0.03881(16) 0.29000(14) 0.0146(5) Uani 1 1 d . . .
H5NA H 0.156(2) 0.079(2) 0.0726(18) 0.018 Uiso 1 1 d . . .
H5NB H 0.113(2) -0.019(2) 0.0969(18) 0.018 Uiso 1 1 d . . .
N6 N 0.16435(18) 0.0412(2) 0.10175(16) 0.0188(5) Uani 1 1 d . . .
C1 C 0.3654(2) 0.01715(19) 0.23864(17) 0.0149(6) Uani 1 1 d . . .
C2 C 0.2608(2) 0.06092(19) 0.14479(17) 0.0148(6) Uani 1 1 d . . .
C3 C 0.43657(19) 0.1704(2) 0.18481(17) 0.0146(6) Uani 1 1 d . . .
C4 C 0.64884(19) 0.4279(2) 0.14016(18) 0.0159(6) Uani 1 1 d . . .
C5 C 0.7298(2) 0.4311(2) 0.20444(19) 0.0228(6) Uani 1 1 d . . .
H5 H 0.7168 0.3777 0.2358 0.027 Uiso 1 1 calc R . .
C6 C 0.8305(2) 0.5137(2) 0.2223(2) 0.0319(7) Uani 1 1 d . . .
H6 H 0.8865 0.5166 0.2658 0.038 Uiso 1 1 calc R . .
C7 C 0.8489(2) 0.5915(2) 0.1766(2) 0.0287(7) Uani 1 1 d . . .
H7 H 0.9171 0.6486 0.1903 0.034 Uiso 1 1 calc R . .
C8 C 0.7695(2) 0.5870(2) 0.1116(2) 0.0239(7) Uani 1 1 d . . .
H8 H 0.7829 0.6398 0.0797 0.029 Uiso 1 1 calc R . .
C9 C 0.6701(2) 0.5047(2) 0.09311(19) 0.0207(6) Uani 1 1 d . . .
H9 H 0.6155 0.5007 0.0474 0.025 Uiso 1 1 calc R . .
C10 C 0.4385(2) 0.4035(2) 0.14860(18) 0.0156(6) Uani 1 1 d . . .
C11 C 0.4862(2) 0.5019(2) 0.21653(18) 0.0187(6) Uani 1 1 d . . .
H11 H 0.5596 0.5310 0.2428 0.022 Uiso 1 1 calc R . .
C12 C 0.4275(2) 0.5580(2) 0.24630(19) 0.0231(6) Uani 1 1 d . . .
H12 H 0.4604 0.6249 0.2933 0.028 Uiso 1 1 calc R . .
C13 C 0.3205(2) 0.5162(2) 0.20728(19) 0.0233(6) Uani 1 1 d . . .
H13 H 0.2801 0.5546 0.2274 0.028 Uiso 1 1 calc R . .
C14 C 0.2730(2) 0.4189(2) 0.1393(2) 0.0222(6) Uani 1 1 d . . .
H14 H 0.1998 0.3909 0.1123 0.027 Uiso 1 1 calc R . .
C15 C 0.3309(2) 0.3614(2) 0.10979(19) 0.0188(6) Uani 1 1 d . . .
H15 H 0.2974 0.2939 0.0636 0.023 Uiso 1 1 calc R . .
C16 C 0.4731(2) 0.2548(2) -0.00149(18) 0.0177(6) Uani 1 1 d . . .
C17 C 0.4382(2) 0.2952(2) -0.06773(19) 0.0274(7) Uani 1 1 d . . .
H17 H 0.4353 0.3629 -0.0492 0.033 Uiso 1 1 calc R . .
C18 C 0.4079(2) 0.2369(2) -0.1607(2) 0.0338(8) Uani 1 1 d . . .
H18 H 0.3845 0.2651 -0.2056 0.041 Uiso 1 1 calc R . .
C19 C 0.4114(2) 0.1389(2) -0.1885(2) 0.0292(7) Uani 1 1 d . . .
H19 H 0.3897 0.0991 -0.2524 0.035 Uiso 1 1 calc R . .
C20 C 0.4468(2) 0.0981(2) -0.1231(2) 0.0260(7) Uani 1 1 d . . .
H20 H 0.4499 0.0306 -0.1422 0.031 Uiso 1 1 calc R . .
C21 C 0.4773(2) 0.1556(2) -0.03060(19) 0.0203(6) Uani 1 1 d . . .
H21 H 0.5015 0.1273 0.0139 0.024 Uiso 1 1 calc R . .
C22 C 0.3804(2) -0.1762(2) 0.38907(17) 0.0146(6) Uani 1 1 d . . .
C23 C 0.4899(2) -0.1168(2) 0.41722(18) 0.0194(6) Uani 1 1 d . . .
H23 H 0.5237 -0.0565 0.3962 0.023 Uiso 1 1 calc R . .
C24 C 0.5486(2) -0.1467(2) 0.4760(2) 0.0257(7) Uani 1 1 d . . .
H24 H 0.6229 -0.1066 0.4951 0.031 Uiso 1 1 calc R . .
C25 C 0.4998(2) -0.2345(2) 0.50700(19) 0.0255(7) Uani 1 1 d . . .
H25 H 0.5405 -0.2542 0.5476 0.031 Uiso 1 1 calc R . .
C26 C 0.3916(2) -0.2935(2) 0.4786(2) 0.0280(7) Uani 1 1 d . . .
H26 H 0.3581 -0.3537 0.5000 0.034 Uiso 1 1 calc R . .
C27 C 0.3321(2) -0.2654(2) 0.41961(19) 0.0228(6) Uani 1 1 d . . .
H27 H 0.2581 -0.3069 0.3997 0.027 Uiso 1 1 calc R . .
C28 C 0.23418(19) -0.2562(2) 0.21191(18) 0.0158(6) Uani 1 1 d . . .
C29 C 0.2786(2) -0.2661(2) 0.13391(18) 0.0198(6) Uani 1 1 d . . .
H29 H 0.3426 -0.2102 0.1327 0.024 Uiso 1 1 calc R . .
C30 C 0.2299(2) -0.3564(2) 0.05887(19) 0.0237(6) Uani 1 1 d . . .
H30 H 0.2601 -0.3624 0.0059 0.028 Uiso 1 1 calc R . .
C31 C 0.1364(2) -0.4390(2) 0.06043(19) 0.0236(6) Uani 1 1 d . . .
H31 H 0.1031 -0.5015 0.0087 0.028 Uiso 1 1 calc R . .
C32 C 0.0924(2) -0.4299(2) 0.13717(19) 0.0223(6) Uani 1 1 d . . .
H32 H 0.0287 -0.4864 0.1382 0.027 Uiso 1 1 calc R . .
C33 C 0.1400(2) -0.3395(2) 0.21252(18) 0.0174(6) Uani 1 1 d . . .
H33 H 0.1089 -0.3337 0.2650 0.021 Uiso 1 1 calc R . .
C34 C 0.20192(19) -0.1194(2) 0.36575(18) 0.0159(6) Uani 1 1 d . . .
C35 C 0.2118(2) -0.0995(2) 0.46143(19) 0.0193(6) Uani 1 1 d . . .
H35 H 0.2740 -0.0931 0.4991 0.023 Uiso 1 1 calc R . .
C36 C 0.1304(2) -0.0889(2) 0.5018(2) 0.0257(7) Uani 1 1 d . . .
H36 H 0.1378 -0.0736 0.5673 0.031 Uiso 1 1 calc R . .
C37 C 0.0391(2) -0.1008(2) 0.4470(2) 0.0271(7) Uani 1 1 d . . .
H37 H -0.0171 -0.0958 0.4747 0.032 Uiso 1 1 calc R . .
C38 C 0.0286(2) -0.1198(2) 0.3519(2) 0.0241(7) Uani 1 1 d . . .
H38 H -0.0344 -0.1272 0.3147 0.029 Uiso 1 1 calc R . .
C39 C 0.1098(2) -0.1281(2) 0.31076(19) 0.0188(6) Uani 1 1 d . . .
H39 H 0.1032 -0.1397 0.2457 0.023 Uiso 1 1 calc R . .
N7 N 0.8739(2) 0.1571(2) 0.17560(18) 0.0305(6) Uani 1 1 d . . .
H7N H 0.826(2) 0.160(2) 0.221(2) 0.037 Uiso 1 1 d . . .
C40 C 0.8632(3) 0.0437(3) 0.1430(2) 0.0341(8) Uani 1 1 d . . .
H40A H 0.9171 0.0419 0.1062 0.041 Uiso 1 1 calc R . .
H40B H 0.7928 -0.0017 0.1016 0.041 Uiso 1 1 calc R . .
C41 C 0.8763(3) -0.0028(3) 0.2223(2) 0.0413(9) Uani 1 1 d . . .
H41A H 0.8219 -0.0032 0.2579 0.062 Uiso 1 1 calc R . .
H41B H 0.9463 0.0412 0.2630 0.062 Uiso 1 1 calc R . .
H41C H 0.8691 -0.0762 0.1972 0.062 Uiso 1 1 calc R . .
C42 C 0.9855(3) 0.2300(3) 0.2262(2) 0.0453(9) Uani 1 1 d . . .
H42A H 1.0067 0.2003 0.2742 0.054 Uiso 1 1 calc R . .
H42B H 1.0323 0.2311 0.1817 0.054 Uiso 1 1 calc R . .
C43 C 1.0017(3) 0.3420(3) 0.2714(3) 0.0539(10) Uani 1 1 d . . .
H43A H 1.0700 0.3797 0.3156 0.081 Uiso 1 1 calc R . .
H43B H 0.9452 0.3411 0.3044 0.081 Uiso 1 1 calc R . .
H43C H 1.0007 0.3789 0.2240 0.081 Uiso 1 1 calc R . .
C44 C 0.8394(2) 0.1929(3) 0.0972(2) 0.0357(8) Uani 1 1 d . . .
H44A H 0.8785 0.1817 0.0480 0.043 Uiso 1 1 calc R . .
H44B H 0.8577 0.2706 0.1197 0.043 Uiso 1 1 calc R . .
C45 C 0.7222(2) 0.1336(3) 0.0560(2) 0.0358(8) Uani 1 1 d . . .
H45A H 0.6831 0.1419 0.1049 0.054 Uiso 1 1 calc R . .
H45B H 0.7046 0.0574 0.0287 0.054 Uiso 1 1 calc R . .
H45C H 0.7030 0.1631 0.0078 0.054 Uiso 1 1 calc R . .
Cl1 Cl 0.60462(6) 0.51547(6) 0.43018(5) 0.03309(19) Uani 1 1 d . . .
Cl2 Cl 0.73512(6) 0.72751(6) 0.38024(5) 0.03280(19) Uani 1 1 d . . .
C46 C 0.6803(2) 0.6342(2) 0.5168(2) 0.0217(6) Uani 1 1 d . . .
C47 C 0.7356(2) 0.7278(2) 0.49505(19) 0.0211(6) Uani 1 1 d . . .
C48 C 0.7913(2) 0.8230(2) 0.56492(19) 0.0224(6) Uani 1 1 d . . .
H48 H 0.8279 0.8871 0.5499 0.027 Uiso 1 1 calc R . .
C49 C 0.7938(2) 0.8246(2) 0.6567(2) 0.0261(7) Uani 1 1 d . . .
H49 H 0.8319 0.8900 0.7047 0.031 Uiso 1 1 calc R . .
C50 C 0.7408(2) 0.7310(2) 0.6788(2) 0.0291(7) Uani 1 1 d . . .
H50 H 0.7437 0.7321 0.7420 0.035 Uiso 1 1 calc R . .
C51 C 0.6836(2) 0.6359(2) 0.6089(2) 0.0266(7) Uani 1 1 d . . .
H51 H 0.6466 0.5719 0.6240 0.032 Uiso 1 1 calc R . .
Cl3 Cl 0.81949(12) 0.46363(14) 0.44767(12) 0.0373(4) Uani 0.50 1 d PD . 1
Cl4 Cl 1.02845(15) 0.66506(13) 0.47361(13) 0.0434(4) Uani 0.50 1 d PD . 1
C52 C 0.9403(3) 0.4631(4) 0.4871(3) 0.0299(6) Uani 0.50 1 d PD . 1
C53 C 1.0321(4) 0.5529(3) 0.5001(4) 0.0299(6) Uani 0.50 1 d PD . 1
C54 C 1.1282(5) 0.5546(4) 0.5339(4) 0.0299(6) Uani 0.50 1 d PD . 1
H54 H 1.1912 0.6174 0.5445 0.036 Uiso 0.50 1 calc PR . 1
C55 C 1.1320(4) 0.4648(3) 0.5522(4) 0.0299(6) Uani 0.50 1 d PD B 1
H55 H 1.1982 0.4655 0.5753 0.036 Uiso 0.50 1 calc PR B 1
C56 C 1.0407(3) 0.3739(4) 0.5372(4) 0.0299(6) Uani 0.50 1 d PD B 1
H56 H 1.0439 0.3119 0.5495 0.036 Uiso 0.50 1 calc PR B 1
C57 C 0.9448(4) 0.3730(5) 0.5043(4) 0.0299(6) Uani 0.50 1 d PD . 1
H57 H 0.8817 0.3102 0.4934 0.036 Uiso 0.50 1 calc PR . 1

loop_
_atom_site_aniso_label
_atom_site_aniso_U_11
_atom_site_aniso_U_22
_atom_site_aniso_U_33
_atom_site_aniso_U_23
_atom_site_aniso_U_13
_atom_site_aniso_U_12
Br1 0.02174(15) 0.02980(18) 0.02446(16) 0.00436(13) 0.00107(13) 0.01230(13)
Br2 0.01547(15) 0.02174(18) 0.0351(2) 0.01143(16) 0.00426(14) 0.00258(12)
Br2A 0.01547(15) 0.02174(18) 0.0351(2) 0.01143(16) 0.00426(14) 0.00258(12)
P2 0.0125(3) 0.0150(4) 0.0193(4) 0.0088(3) 0.0053(3) 0.0062(3)
P1 0.0117(3) 0.0128(4) 0.0183(4) 0.0069(3) 0.0027(3) 0.0035(3)
N1 0.0104(11) 0.0167(12) 0.0190(13) 0.0088(10) 0.0018(10) 0.0048(10)
N2 0.0122(11) 0.0131(12) 0.0192(12) 0.0061(10) 0.0041(10) 0.0049(9)
N3 0.0116(11) 0.0124(11) 0.0171(12) 0.0047(9) 0.0032(9) 0.0045(9)
N4 0.0115(11) 0.0157(12) 0.0231(12) 0.0100(10) 0.0042(10) 0.0048(9)
N5 0.0124(11) 0.0145(12) 0.0191(12) 0.0097(10) 0.0047(10) 0.0049(9)
N6 0.0126(12) 0.0184(13) 0.0258(13) 0.0125(11) 0.0008(11) 0.0045(10)
C1 0.0159(13) 0.0125(14) 0.0170(14) 0.0031(11) 0.0072(12) 0.0062(11)
C2 0.0175(14) 0.0118(14) 0.0140(13) 0.0008(11) 0.0038(12) 0.0064(11)
C3 0.0150(13) 0.0142(14) 0.0159(14) 0.0034(11) 0.0054(12) 0.0076(11)
C4 0.0139(13) 0.0141(14) 0.0188(14) 0.0034(11) 0.0057(12) 0.0050(11)
C5 0.0193(14) 0.0220(16) 0.0267(16) 0.0128(13) 0.0039(13) 0.0051(12)
C6 0.0140(14) 0.0364(19) 0.0374(19) 0.0140(15) -0.0010(14) 0.0020(13)
C7 0.0169(15) 0.0223(17) 0.0389(19) 0.0053(14) 0.0100(14) 0.0006(13)
C8 0.0216(15) 0.0164(15) 0.0374(18) 0.0116(13) 0.0152(14) 0.0075(12)
C9 0.0173(14) 0.0168(15) 0.0305(16) 0.0098(13) 0.0052(13) 0.0079(12)
C10 0.0148(13) 0.0159(14) 0.0194(14) 0.0095(12) 0.0052(12) 0.0069(11)
C11 0.0142(13) 0.0207(15) 0.0211(15) 0.0078(12) 0.0055(12) 0.0057(12)
C12 0.0269(16) 0.0206(15) 0.0202(15) 0.0035(12) 0.0064(13) 0.0093(13)
C13 0.0231(15) 0.0262(17) 0.0292(16) 0.0144(14) 0.0103(14) 0.0146(13)
C14 0.0129(13) 0.0227(16) 0.0346(17) 0.0146(14) 0.0038(13) 0.0078(12)
C15 0.0162(14) 0.0132(14) 0.0259(15) 0.0082(12) 0.0012(12) 0.0045(11)
C16 0.0136(13) 0.0197(15) 0.0197(14) 0.0076(12) 0.0058(12) 0.0051(11)
C17 0.0341(17) 0.0193(16) 0.0256(16) 0.0087(13) 0.0010(14) 0.0081(13)
C18 0.0389(19) 0.0315(19) 0.0230(17) 0.0114(15) -0.0007(15) 0.0063(15)
C19 0.0273(16) 0.0275(18) 0.0187(15) 0.0006(13) 0.0076(14) -0.0006(14)
C20 0.0183(15) 0.0225(16) 0.0337(18) 0.0039(14) 0.0105(14) 0.0059(12)
C21 0.0132(13) 0.0231(16) 0.0267(16) 0.0095(13) 0.0085(12) 0.0073(12)
C22 0.0180(13) 0.0164(14) 0.0142(13) 0.0051(11) 0.0063(12) 0.0111(11)
C23 0.0214(14) 0.0165(15) 0.0214(15) 0.0065(12) 0.0062(13) 0.0081(12)
C24 0.0194(15) 0.0280(17) 0.0306(17) 0.0059(14) -0.0020(13) 0.0143(13)
C25 0.0338(17) 0.0385(19) 0.0205(15) 0.0145(14) 0.0072(14) 0.0286(15)
C26 0.0306(17) 0.0329(18) 0.0378(18) 0.0249(15) 0.0161(15) 0.0209(14)
C27 0.0178(14) 0.0281(16) 0.0306(16) 0.0168(14) 0.0097(13) 0.0120(13)
C28 0.0149(13) 0.0157(14) 0.0215(14) 0.0096(12) 0.0029(12) 0.0091(11)
C29 0.0154(13) 0.0236(16) 0.0256(16) 0.0130(13) 0.0062(13) 0.0098(12)
C30 0.0272(16) 0.0288(17) 0.0218(15) 0.0092(14) 0.0089(13) 0.0167(14)
C31 0.0241(15) 0.0227(16) 0.0219(15) 0.0025(13) -0.0001(13) 0.0113(13)
C32 0.0158(14) 0.0226(16) 0.0271(16) 0.0075(13) 0.0021(13) 0.0068(12)
C33 0.0146(13) 0.0199(15) 0.0201(14) 0.0068(12) 0.0045(12) 0.0090(12)
C34 0.0140(13) 0.0126(14) 0.0246(15) 0.0086(12) 0.0091(12) 0.0062(11)
C35 0.0189(14) 0.0160(14) 0.0265(16) 0.0101(12) 0.0069(13) 0.0081(12)
C36 0.0339(17) 0.0220(16) 0.0285(16) 0.0109(13) 0.0181(15) 0.0142(14)
C37 0.0263(16) 0.0151(15) 0.047(2) 0.0126(14) 0.0217(16) 0.0111(13)
C38 0.0146(14) 0.0153(15) 0.048(2) 0.0162(14) 0.0097(14) 0.0078(12)
C39 0.0181(14) 0.0140(14) 0.0274(15) 0.0101(12) 0.0052(13) 0.0078(11)
N7 0.0288(14) 0.0332(16) 0.0315(15) 0.0103(12) 0.0037(13) 0.0152(12)
C40 0.0382(19) 0.041(2) 0.0336(18) 0.0149(16) 0.0130(16) 0.0244(16)
C41 0.055(2) 0.046(2) 0.0360(19) 0.0188(17) 0.0109(18) 0.0311(19)
C42 0.0304(19) 0.053(2) 0.047(2) 0.0122(19) 0.0067(17) 0.0135(17)
C43 0.061(3) 0.040(2) 0.049(2) 0.0060(19) 0.006(2) 0.0138(19)
C44 0.0376(19) 0.047(2) 0.0377(19) 0.0251(17) 0.0156(16) 0.0246(17)
C45 0.0361(18) 0.052(2) 0.0301(18) 0.0227(16) 0.0072(16) 0.0243(17)
Cl1 0.0285(4) 0.0250(4) 0.0382(4) 0.0117(3) -0.0057(4) 0.0053(3)
Cl2 0.0311(4) 0.0371(5) 0.0243(4) 0.0150(3) 0.0042(3) 0.0051(3)
C46 0.0131(13) 0.0236(16) 0.0313(16) 0.0092(13) 0.0034(13) 0.0105(12)
C47 0.0146(13) 0.0327(17) 0.0230(15) 0.0139(14) 0.0067(12) 0.0132(13)
C48 0.0177(14) 0.0231(16) 0.0314(17) 0.0115(14) 0.0111(13) 0.0102(12)
C49 0.0236(16) 0.0291(17) 0.0280(17) 0.0056(14) 0.0081(14) 0.0145(14)
C50 0.0339(17) 0.040(2) 0.0272(17) 0.0182(15) 0.0133(15) 0.0236(16)
C51 0.0258(16) 0.0289(17) 0.0354(18) 0.0214(15) 0.0114(14) 0.0140(14)
Cl3 0.0218(8) 0.0397(10) 0.0512(11) 0.0195(8) 0.0057(8) 0.0106(8)
Cl4 0.0412(10) 0.0229(9) 0.0596(12) 0.0206(8) 0.0003(9) 0.0044(8)
C52 0.0301(17) 0.0231(15) 0.0338(14) 0.0074(12) 0.0078(14) 0.0087(13)
C53 0.0301(17) 0.0231(15) 0.0338(14) 0.0074(12) 0.0078(14) 0.0087(13)
C54 0.0301(17) 0.0231(15) 0.0338(14) 0.0074(12) 0.0078(14) 0.0087(13)
C55 0.0301(17) 0.0231(15) 0.0338(14) 0.0074(12) 0.0078(14) 0.0087(13)
C56 0.0301(17) 0.0231(15) 0.0338(14) 0.0074(12) 0.0078(14) 0.0087(13)
C57 0.0301(17) 0.0231(15) 0.0338(14) 0.0074(12) 0.0078(14) 0.0087(13)

loop_
_atom_type_symbol
_atom_type_description
_atom_type_scat_dispersion_real
_atom_type_scat_dispersion_imag
_atom_type_scat_source
C C 0.0033 0.0016 'International Tables Vol C Tables 4.2.6.8 and 6.1.1.4'
H H 0.0000 0.0000 'International Tables Vol C Tables 4.2.6.8 and 6.1.1.4'
N N 0.0061 0.0033 'International Tables Vol C Tables 4.2.6.8 and 6.1.1.4'
Br Br -0.2901 2.4595 'International Tables Vol C Tables 4.2.6.8 and 6.1.1.4'
P P 0.1023 0.0942 'International Tables Vol C Tables 4.2.6.8 and 6.1.1.4'
Cl Cl 0.1484 0.1585 'International Tables Vol C Tables 4.2.6.8 and 6.1.1.4'

loop_
_geom_angle_atom_site_label_1
_geom_angle_atom_site_label_2
_geom_angle_atom_site_label_3
_geom_angle
N5 P2 C22 104.03(11)
N5 P2 C28 115.01(12)
C22 P2 C28 106.68(11)
N5 P2 C34 117.52(11)
C22 P2 C34 107.85(12)
C28 P2 C34 105.13(12)
N4 P1 C4 105.00(11)
N4 P1 C16 112.34(12)
C4 P1 C16 108.50(12)
N4 P1 C10 116.80(12)
C4 P1 C10 104.70(12)
C16 P1 C10 108.88(12)
C3 N1 C1 121.3(2)
C3 N1 H1N 123(2)
C1 N1 H1N 116(2)
C1 N2 C2 115.8(2)
C3 N3 C2 116.1(2)
C3 N4 P1 119.49(17)
C1 N5 P2 124.06(18)
C2 N6 H5NA 120(2)
C2 N6 H5NB 118.8(17)
H5NA N6 H5NB 120(3)
N5 C1 N2 125.0(2)
N5 C1 N1 115.1(2)
N2 C1 N1 119.9(2)
N6 C2 N2 116.8(2)
N6 C2 N3 116.4(2)
N2 C2 N3 126.7(2)
N3 C3 N4 123.2(2)
N3 C3 N1 120.2(2)
N4 C3 N1 116.5(2)
C9 C4 C5 119.6(2)
C9 C4 P1 119.69(19)
C5 C4 P1 120.70(19)
C4 C5 C6 119.2(2)
C4 C5 H5 120.4
C6 C5 H5 120.4
C7 C6 C5 120.1(3)
C7 C6 H6 120.0
C5 C6 H6 120.0
C8 C7 C6 120.7(3)
C8 C7 H7 119.7
C6 C7 H7 119.7
C7 C8 C9 119.3(3)
C7 C8 H8 120.4
C9 C8 H8 120.4
C8 C9 C4 121.1(2)
C8 C9 H9 119.4
C4 C9 H9 119.4
C11 C10 C15 119.6(2)
C11 C10 P1 118.50(19)
C15 C10 P1 121.7(2)
C12 C11 C10 120.5(2)
C12 C11 H11 119.8
C10 C11 H11 119.8
C11 C12 C13 119.8(3)
C11 C12 H12 120.1
C13 C12 H12 120.1
C14 C13 C12 119.9(3)
C14 C13 H13 120.0
C12 C13 H13 120.0
C13 C14 C15 120.7(2)
C13 C14 H14 119.6
C15 C14 H14 119.6
C14 C15 C10 119.4(3)
C14 C15 H15 120.3
C10 C15 H15 120.3
C17 C16 C21 118.8(3)
C17 C16 P1 122.2(2)
C21 C16 P1 119.0(2)
C18 C17 C16 120.0(3)
C18 C17 H17 120.0
C16 C17 H17 120.0
C19 C18 C17 120.7(3)
C19 C18 H18 119.7
C17 C18 H18 119.7
C18 C19 C20 119.8(3)
C18 C19 H19 120.1
C20 C19 H19 120.1
C21 C20 C19 120.0(3)
C21 C20 H20 120.0
C19 C20 H20 120.0
C20 C21 C16 120.7(3)
C20 C21 H21 119.7
C16 C21 H21 119.7
C27 C22 C23 119.5(2)
C27 C22 P2 120.4(2)
C23 C22 P2 120.02(19)
C24 C23 C22 119.6(2)
C24 C23 H23 120.2
C22 C23 H23 120.2
C25 C24 C23 120.5(3)
C25 C24 H24 119.7
C23 C24 H24 119.7
C24 C25 C26 119.8(2)
C24 C25 H25 120.1
C26 C25 H25 120.1
C27 C26 C25 120.4(3)
C27 C26 H26 119.8
C25 C26 H26 119.8
C26 C27 C22 120.2(3)
C26 C27 H27 119.9
C22 C27 H27 119.9
C29 C28 C33 119.0(2)
C29 C28 P2 119.03(19)
C33 C28 P2 121.9(2)
C30 C29 C28 120.3(2)
C30 C29 H29 119.8
C28 C29 H29 119.8
C29 C30 C31 120.2(3)
C29 C30 H30 119.9
C31 C30 H30 119.9
C32 C31 C30 119.8(3)
C32 C31 H31 120.1
C30 C31 H31 120.1
C31 C32 C33 120.5(3)
C31 C32 H32 119.7
C33 C32 H32 119.7
C32 C33 C28 120.2(3)
C32 C33 H33 119.9
C28 C33 H33 119.9
C35 C34 C39 119.6(2)
C35 C34 P2 120.74(19)
C39 C34 P2 119.6(2)
C36 C35 C34 120.0(2)
C36 C35 H35 120.0
C34 C35 H35 120.0
C37 C36 C35 120.0(3)
C37 C36 H36 120.0
C35 C36 H36 120.0
C36 C37 C38 120.6(3)
C36 C37 H37 119.7
C38 C37 H37 119.7
C37 C38 C39 120.1(3)
C37 C38 H38 119.9
C39 C38 H38 119.9
C38 C39 C34 119.7(3)
C38 C39 H39 120.2
C34 C39 H39 120.2
C44 N7 C42 111.6(3)
C44 N7 C40 111.8(2)
C42 N7 C40 109.7(2)
C44 N7 H7N 107.3(16)
C42 N7 H7N 108.2(17)
C40 N7 H7N 108.3(17)
N7 C40 C41 113.0(3)
N7 C40 H40A 109.0
C41 C40 H40A 109.0
N7 C40 H40B 109.0
C41 C40 H40B 109.0
H40A C40 H40B 107.8
C40 C41 H41A 109.5
C40 C41 H41B 109.5
H41A C41 H41B 109.5
C40 C41 H41C 109.5
H41A C41 H41C 109.5
H41B C41 H41C 109.5
C43 C42 N7 114.0(3)
C43 C42 H42A 108.8
N7 C42 H42A 108.8
C43 C42 H42B 108.8
N7 C42 H42B 108.8
H42A C42 H42B 107.6
C42 C43 H43A 109.5
C42 C43 H43B 109.5
H43A C43 H43B 109.5
C42 C43 H43C 109.5
H43A C43 H43C 109.5
H43B C43 H43C 109.5
N7 C44 C45 112.7(3)
N7 C44 H44A 109.1
C45 C44 H44A 109.1
N7 C44 H44B 109.1
C45 C44 H44B 109.1
H44A C44 H44B 107.8
C44 C45 H45A 109.5
C44 C45 H45B 109.5
H45A C45 H45B 109.5
C44 C45 H45C 109.5
H45A C45 H45C 109.5
H45B C45 H45C 109.5
C51 C46 C47 119.8(3)
C51 C46 Cl1 119.3(2)
C47 C46 Cl1 120.9(2)
C48 C47 C46 120.2(3)
C48 C47 Cl2 119.0(2)
C46 C47 Cl2 120.8(2)
C49 C48 C47 119.9(3)
C49 C48 H48 120.1
C47 C48 H48 120.1
C48 C49 C50 120.2(3)
C48 C49 H49 119.9
C50 C49 H49 119.9
C51 C50 C49 120.0(3)
C51 C50 H50 120.0
C49 C50 H50 120.0
C50 C51 C46 119.9(3)
C50 C51 H51 120.0
C46 C51 H51 120.0
C57 C52 C53 119.9(3)
C57 C52 Cl3 120.4(3)
C53 C52 Cl3 119.8(3)
C54 C53 C52 120.4(3)
C54 C53 Cl4 119.0(3)
C52 C53 Cl4 120.6(3)
C53 C54 C55 119.4(4)
C53 C54 H54 120.3
C55 C54 H54 120.3
C56 C55 C54 120.4(5)
C56 C55 H55 119.8
C54 C55 H55 119.8
C55 C56 C57 119.8(5)
C55 C56 H56 120.1
C57 C56 H56 120.1
C52 C57 C56 120.0(4)
C52 C57 H57 120.0
C56 C57 H57 120.0

loop_
_geom_bond_atom_site_label_1
_geom_bond_atom_site_label_2
_geom_bond_distance
P2 N5 1.604(2)
P2 C22 1.799(2)
P2 C28 1.802(3)
P2 C34 1.805(3)
P1 N4 1.607(2)
P1 C4 1.798(3)
P1 C16 1.803(3)
P1 C10 1.811(3)
N1 C3 1.359(3)
N1 C1 1.377(3)
N1 H1N 0.72(3)
N2 C1 1.336(3)
N2 C2 1.351(3)
N3 C3 1.332(3)
N3 C2 1.353(3)
N4 C3 1.339(3)
N5 C1 1.328(3)
N6 C2 1.331(3)
N6 H5NA 0.80(3)
N6 H5NB 0.86(3)
C4 C9 1.387(3)
C4 C5 1.393(4)
C5 C6 1.397(4)
C5 H5 0.9500
C6 C7 1.386(4)
C6 H6 0.9500
C7 C8 1.375(4)
C7 H7 0.9500
C8 C9 1.382(4)
C8 H8 0.9500
C9 H9 0.9500
C10 C11 1.389(4)
C10 C15 1.394(3)
C11 C12 1.385(4)
C11 H11 0.9500
C12 C13 1.387(4)
C12 H12 0.9500
C13 C14 1.380(4)
C13 H13 0.9500
C14 C15 1.388(4)
C14 H14 0.9500
C15 H15 0.9500
C16 C17 1.392(4)
C16 C21 1.394(4)
C17 C18 1.384(4)
C17 H17 0.9500
C18 C19 1.371(4)
C18 H18 0.9500
C19 C20 1.389(4)
C19 H19 0.9500
C20 C21 1.376(4)
C20 H20 0.9500
C21 H21 0.9500
C22 C27 1.394(3)
C22 C23 1.400(4)
C23 C24 1.386(4)
C23 H23 0.9500
C24 C25 1.385(4)
C24 H24 0.9500
C25 C26 1.386(4)
C25 H25 0.9500
C26 C27 1.378(4)
C26 H26 0.9500
C27 H27 0.9500
C28 C29 1.398(4)
C28 C33 1.399(3)
C29 C30 1.376(4)
C29 H29 0.9500
C30 C31 1.393(4)
C30 H30 0.9500
C31 C32 1.378(4)
C31 H31 0.9500
C32 C33 1.379(4)
C32 H32 0.9500
C33 H33 0.9500
C34 C35 1.393(4)
C34 C39 1.405(3)
C35 C36 1.392(4)
C35 H35 0.9500
C36 C37 1.378(4)
C36 H36 0.9500
C37 C38 1.385(4)
C37 H37 0.9500
C38 C39 1.386(4)
C38 H38 0.9500
C39 H39 0.9500
N7 C44 1.495(4)
N7 C42 1.501(4)
N7 C40 1.505(4)
N7 H7N 1.02(3)
C40 C41 1.520(4)
C40 H40A 0.9900
C40 H40B 0.9900
C41 H41A 0.9800
C41 H41B 0.9800
C41 H41C 0.9800
C42 C43 1.490(5)
C42 H42A 0.9900
C42 H42B 0.9900
C43 H43A 0.9800
C43 H43B 0.9800
C43 H43C 0.9800
C44 C45 1.512(4)
C44 H44A 0.9900
C44 H44B 0.9900
C45 H45A 0.9800
C45 H45B 0.9800
C45 H45C 0.9800
Cl1 C46 1.732(3)
Cl2 C47 1.738(3)
C46 C51 1.385(4)
C46 C47 1.390(4)
C47 C48 1.382(4)
C48 C49 1.381(4)
C48 H48 0.9500
C49 C50 1.386(4)
C49 H49 0.9500
C50 C51 1.385(4)
C50 H50 0.9500
C51 H51 0.9500
Cl3 C52 1.736(4)
Cl4 C53 1.736(4)
C52 C57 1.377(3)
C52 C53 1.377(3)
C53 C54 1.377(3)
C54 C55 1.377(3)
C54 H54 0.9500
C55 C56 1.377(3)
C55 H55 0.9500
C56 C57 1.377(3)
C56 H56 0.9500
C57 H57 0.9500

loop_
_geom_torsion_atom_site_label_1
_geom_torsion_atom_site_label_2
_geom_torsion_atom_site_label_3
_geom_torsion_atom_site_label_4
_geom_torsion
_geom_torsion_site_symmetry_1
C4 P1 N4 C3 -179.8(2) .
C16 P1 N4 C3 -62.0(2) .
C10 P1 N4 C3 64.8(2) .
C22 P2 N5 C1 -176.3(2) .
C28 P2 N5 C1 67.4(2) .
C34 P2 N5 C1 -57.2(3) .
P2 N5 C1 N2 -5.1(4) .
P2 N5 C1 N1 174.60(18) .
C2 N2 C1 N5 179.4(2) .
C2 N2 C1 N1 -0.3(4) .
C3 N1 C1 N5 179.4(2) .
C3 N1 C1 N2 -0.9(4) .
C1 N2 C2 N6 -176.9(2) .
C1 N2 C2 N3 1.4(4) .
C3 N3 C2 N6 177.1(2) .
C3 N3 C2 N2 -1.2(4) .
C2 N3 C3 N4 179.4(2) .
C2 N3 C3 N1 -0.1(4) .
P1 N4 C3 N3 -4.0(4) .
P1 N4 C3 N1 175.47(18) .
C1 N1 C3 N3 1.1(4) .
C1 N1 C3 N4 -178.4(2) .
N4 P1 C4 C9 178.9(2) .
C16 P1 C4 C9 58.6(2) .
C10 P1 C4 C9 -57.6(2) .
N4 P1 C4 C5 -3.1(2) .
C16 P1 C4 C5 -123.4(2) .
C10 P1 C4 C5 120.5(2) .
C9 C4 C5 C6 1.9(4) .
P1 C4 C5 C6 -176.1(2) .
C4 C5 C6 C7 0.2(5) .
C5 C6 C7 C8 -1.8(5) .
C6 C7 C8 C9 1.1(4) .
C7 C8 C9 C4 1.1(4) .
C5 C4 C9 C8 -2.6(4) .
P1 C4 C9 C8 175.4(2) .
N4 P1 C10 C11 84.7(2) .
C4 P1 C10 C11 -30.9(2) .
C16 P1 C10 C11 -146.8(2) .
N4 P1 C10 C15 -89.8(2) .
C4 P1 C10 C15 154.5(2) .
C16 P1 C10 C15 38.7(2) .
C15 C10 C11 C12 0.4(4) .
P1 C10 C11 C12 -174.2(2) .
C10 C11 C12 C13 -0.7(4) .
C11 C12 C13 C14 0.2(4) .
C12 C13 C14 C15 0.6(4) .
C13 C14 C15 C10 -0.9(4) .
C11 C10 C15 C14 0.4(4) .
P1 C10 C15 C14 174.87(19) .
N4 P1 C16 C17 165.3(2) .
C4 P1 C16 C17 -79.1(2) .
C10 P1 C16 C17 34.3(3) .
N4 P1 C16 C21 -16.5(3) .
C4 P1 C16 C21 99.2(2) .
C10 P1 C16 C21 -147.4(2) .
C21 C16 C17 C18 0.4(4) .
P1 C16 C17 C18 178.7(2) .
C16 C17 C18 C19 0.3(5) .
C17 C18 C19 C20 -0.7(5) .
C18 C19 C20 C21 0.6(4) .
C19 C20 C21 C16 0.1(4) .
C17 C16 C21 C20 -0.5(4) .
P1 C16 C21 C20 -178.9(2) .
N5 P2 C22 C27 -177.0(2) .
C28 P2 C22 C27 -55.0(2) .
C34 P2 C22 C27 57.5(2) .
N5 P2 C22 C23 1.0(2) .
C28 P2 C22 C23 123.0(2) .
C34 P2 C22 C23 -124.5(2) .
C27 C22 C23 C24 -0.8(4) .
P2 C22 C23 C24 -178.9(2) .
C22 C23 C24 C25 -0.1(4) .
C23 C24 C25 C26 0.5(4) .
C24 C25 C26 C27 0.1(4) .
C25 C26 C27 C22 -1.0(4) .
C23 C22 C27 C26 1.3(4) .
P2 C22 C27 C26 179.4(2) .
N5 P2 C28 C29 20.2(2) .
C22 P2 C28 C29 -94.5(2) .
C34 P2 C28 C29 151.10(19) .
N5 P2 C28 C33 -163.17(19) .
C22 P2 C28 C33 82.1(2) .
C34 P2 C28 C33 -32.3(2) .
C33 C28 C29 C30 0.2(4) .
P2 C28 C29 C30 176.92(19) .
C28 C29 C30 C31 -0.5(4) .
C29 C30 C31 C32 0.3(4) .
C30 C31 C32 C33 0.1(4) .
C31 C32 C33 C28 -0.4(4) .
C29 C28 C33 C32 0.2(4) .
P2 C28 C33 C32 -176.39(19) .
N5 P2 C34 C35 -97.1(2) .
C22 P2 C34 C35 20.0(2) .
C28 P2 C34 C35 133.6(2) .
N5 P2 C34 C39 85.7(2) .
C22 P2 C34 C39 -157.3(2) .
C28 P2 C34 C39 -43.7(2) .
C39 C34 C35 C36 0.3(4) .
P2 C34 C35 C36 -177.0(2) .
C34 C35 C36 C37 1.6(4) .
C35 C36 C37 C38 -2.0(4) .
C36 C37 C38 C39 0.6(4) .
C37 C38 C39 C34 1.3(4) .
C35 C34 C39 C38 -1.8(4) .
P2 C34 C39 C38 175.55(19) .
C44 N7 C40 C41 -168.4(3) .
C42 N7 C40 C41 67.3(4) .
C44 N7 C42 C43 62.7(4) .
C40 N7 C42 C43 -172.9(3) .
C42 N7 C44 C45 -169.6(3) .
C40 N7 C44 C45 67.2(4) .
C51 C46 C47 C48 -1.8(4) .
Cl1 C46 C47 C48 176.75(19) .
C51 C46 C47 Cl2 178.7(2) .
Cl1 C46 C47 Cl2 -2.7(3) .
C46 C47 C48 C49 1.3(4) .
Cl2 C47 C48 C49 -179.2(2) .
C47 C48 C49 C50 0.2(4) .
C48 C49 C50 C51 -1.2(4) .
C49 C50 C51 C46 0.7(4) .
C47 C46 C51 C50 0.8(4) .
Cl1 C46 C51 C50 -177.8(2) .
C53 Cl3 C52 C57 4(3) 2_766
C57 C52 C53 C54 -2.7(8) .
Cl3 C52 C53 C54 178.1(5) .
C57 C52 C53 Cl4 177.0(4) .
Cl3 C52 C53 Cl4 -2.3(6) .
C52 C53 C54 C55 1.8(9) .
Cl4 C53 C54 C55 -177.9(5) .
C53 C54 C55 C56 -0.2(9) .
C54 C55 C56 C57 -0.5(10) .
C53 C52 C57 C56 2.0(8) .
Cl3 C52 C57 C56 -178.8(5) .
C55 C56 C57 C52 -0.5(9) .
